data_7124153
loop_
_publ_author_name
'Kumar, Pradeep'
'Garg, Vineeta'
'Kumar, Manoj'
'Verma, Akhilesh K.'

_publ_section_title
;
 Rh(III)-Catalyzed Alkynylation: Synthesis of Functionalized Quinolines
 from Aminohydrazones
;
_journal_name_full 'Chemical Communications'
_journal_paper_doi 10.1039/C9CC06205J
_journal_year 2019
_chemical_formula_moiety 'C19 H16 N2'
_chemical_formula_sum 'C19 H16 N2'
_chemical_formula_weight 272.34
_space_group_crystal_system monoclinic
_space_group_IT_number 14
_space_group_name_Hall '-P 2ybc'
_space_group_name_H-M_alt 'P 1 21/c 1'
_symmetry_space_group_name_Hall '-P 2ybc'
_symmetry_space_group_name_H-M 'P 1 21/c 1'
_atom_sites_solution_hydrogens geom
_audit_creation_method SHELXL-2016/4
_audit_update_record
;
2017-12-16 deposited with the CCDC.    2019-09-13 downloaded from the CCDC.
;
_cell_angle_alpha 90
_cell_angle_beta 97.933(2)
_cell_angle_gamma 90
_cell_formula_units_Z 4
_cell_length_a 8.0425(5)
_cell_length_b 12.1560(7)
_cell_length_c 14.5478(9)
_cell_measurement_reflns_used 2185
_cell_measurement_temperature 273(2)
_cell_measurement_theta_max 25.0
_cell_measurement_theta_min 3.4
_cell_volume 1408.65(15)
_computing_structure_refinement 'SHELXL-2016/4 (Sheldrick, 2016)'
_diffrn_ambient_temperature 273(2)
_diffrn_measured_fraction_theta_full 1.000
_diffrn_measured_fraction_theta_max 0.999
_diffrn_measurement_device_type 'Xcalibur Sapphire3'
_diffrn_measurement_method '\w scans'
_diffrn_radiation_type MoK\a
_diffrn_radiation_wavelength 0.71073
_diffrn_reflns_av_R_equivalents 0.0599
_diffrn_reflns_av_unetI/netI 0.0637
_diffrn_reflns_Laue_measured_fraction_full 1.000
_diffrn_reflns_Laue_measured_fraction_max 0.999
_diffrn_reflns_limit_h_max 10
_diffrn_reflns_limit_h_min -10
_diffrn_reflns_limit_k_max 16
_diffrn_reflns_limit_k_min -16
_diffrn_reflns_limit_l_max 15
_diffrn_reflns_limit_l_min -19
_diffrn_reflns_number 14062
_diffrn_reflns_point_group_measured_fraction_full 1.000
_diffrn_reflns_point_group_measured_fraction_max 0.999
_diffrn_reflns_theta_full 25.242
_diffrn_reflns_theta_max 28.308
_diffrn_reflns_theta_min 2.557
_exptl_absorpt_coefficient_mu 0.076
_exptl_absorpt_correction_T_max 0.9879
_exptl_absorpt_correction_T_min 0.9780
_exptl_absorpt_process_details sadabs
_exptl_crystal_colour colourless
_exptl_crystal_density_diffrn 1.284
_exptl_crystal_description needle
_exptl_crystal_F_000 576.0
_exptl_crystal_size_max 0.22
_exptl_crystal_size_mid 0.20
_exptl_crystal_size_min 0.18
_refine_diff_density_max 0.662
_refine_diff_density_min -0.623
_refine_diff_density_rms 0.082
_refine_ls_extinction_method none
_refine_ls_goodness_of_fit_ref 0.787
_refine_ls_hydrogen_treatment constr
_refine_ls_matrix_type full
_refine_ls_number_parameters 190
_refine_ls_number_reflns 3509
_refine_ls_number_restraints 0
_refine_ls_restrained_S_all 0.787
_refine_ls_R_factor_all 0.1204
_refine_ls_R_factor_gt 0.0739
_refine_ls_shift/su_max 0.000
_refine_ls_shift/su_mean 0.000
_refine_ls_structure_factor_coef Fsqd
_refine_ls_weighting_details 'w=1/[\s^2^(Fo^2^)+(0.1795P)^2^+2.8757P] where P=(Fo^2^+2Fc^2^)/3'
_refine_ls_weighting_scheme calc
_refine_ls_wR_factor_gt 0.2061
_refine_ls_wR_factor_ref 0.2498
_reflns_Friedel_coverage 0.000
_reflns_number_gt 2258
_reflns_number_total 3511
_reflns_threshold_expression 'I > 2\s(I)'
_cod_data_source_file c9cc06205j2.cif
_cod_data_source_block shelx
_cod_database_code 7124153
_shelx_shelxl_version_number 2016/4
_shelx_space_group_comment
;
The symmetry employed for this shelxl refinement is uniquely defined
by the following loop, which should always be used as a source of
symmetry information in preference to the above space-group names.
They are only intended as comments.
;

loop_
_space_group_symop_operation_xyz
'x, y, z'
'-x, y+1/2, -z+1/2'
'-x, -y, -z'
'x, -y-1/2, z-1/2'

loop_
_atom_site_label
_atom_site_type_symbol
_atom_site_fract_x
_atom_site_fract_y
_atom_site_fract_z
_atom_site_U_iso_or_equiv
_atom_site_adp_type
_atom_site_occupancy
_atom_site_site_symmetry_order
_atom_site_calc_flag
_atom_site_refinement_flags_posn
_atom_site_refinement_flags_adp
N1 N 0.6609(3) -0.12167(16) 0.80594(14) 0.0152(5) Uani 1 1 d . .
N2 N -0.0456(3) -0.1679(2) 1.00498(18) 0.0280(6) Uani 1 1 d . .
C7 C 0.2862(3) -0.0442(2) 0.91459(16) 0.0155(5) Uani 1 1 d . .
H7 H 0.231387 0.017216 0.933980 0.019 Uiso 1 1 calc R U
C3 C 0.3015(3) -0.2427(2) 0.89522(18) 0.0182(5) Uani 1 1 d . .
H3 H 0.255896 -0.312153 0.901675 0.022 Uiso 1 1 calc R U
C12 C 0.8836(3) -0.02068(19) 0.75084(16) 0.0143(5) Uani 1 1 d . .
C6 C 0.4349(3) -0.03084(19) 0.87417(16) 0.0142(5) Uani 1 1 d . .
C10 C 0.7279(3) -0.02375(19) 0.79558(16) 0.0144(5) Uani 1 1 d . .
C4 C 0.4460(3) -0.2309(2) 0.85657(18) 0.0172(5) Uani 1 1 d . .
H4 H 0.499176 -0.293115 0.837560 0.021 Uiso 1 1 calc R U
C9 C 0.6536(3) 0.07507(19) 0.82275(17) 0.0149(5) Uani 1 1 d . .
H9 H 0.704777 0.142102 0.813852 0.018 Uiso 1 1 calc R U
C17 C 0.9732(3) 0.0762(2) 0.74209(17) 0.0170(5) Uani 1 1 d . .
H17 H 0.939257 0.140835 0.768143 0.020 Uiso 1 1 calc R U
C14 C 1.0811(3) -0.1154(2) 0.66731(17) 0.0167(5) Uani 1 1 d . .
H14 H 1.117226 -0.180494 0.642929 0.020 Uiso 1 1 calc R U
C11 C 0.4266(3) 0.1770(2) 0.88858(18) 0.0181(5) Uani 1 1 d . .
H11A H 0.326612 0.159172 0.914601 0.027 Uiso 1 1 calc R U
H11B H 0.502888 0.216121 0.933709 0.027 Uiso 1 1 calc R U
H11C H 0.398101 0.222331 0.834646 0.027 Uiso 1 1 calc R U
C16 C 1.1122(3) 0.07751(19) 0.69511(18) 0.0174(5) Uani 1 1 d . .
H16 H 1.168515 0.143356 0.689046 0.021 Uiso 1 1 calc R U
C8 C 0.5081(3) 0.0734(2) 0.86175(16) 0.0153(5) Uani 1 1 d . .
C1 C 0.2220(3) -0.1475(2) 0.92541(17) 0.0166(5) Uani 1 1 d . .
C5 C 0.5164(3) -0.1261(2) 0.84482(17) 0.0147(5) Uani 1 1 d . .
C15 C 1.1685(3) -0.0185(2) 0.65686(17) 0.0156(5) Uani 1 1 d . .
C13 C 0.9414(3) -0.1170(2) 0.71322(17) 0.0168(5) Uani 1 1 d . .
H13 H 0.885186 -0.182926 0.719127 0.020 Uiso 1 1 calc R U
C19 C 1.2704(3) 0.0462(2) 0.51037(19) 0.0252(6) Uani 1 1 d . .
H19A H 1.365586 0.046345 0.477195 0.038 Uiso 1 1 calc R U
H19B H 1.177513 0.010571 0.473529 0.038 Uiso 1 1 calc R U
H19C H 1.240222 0.120540 0.522919 0.038 Uiso 1 1 calc R U
C2 C 0.0717(3) -0.1593(2) 0.96896(18) 0.0198(6) Uani 1 1 d . .
C18 C 1.3145(3) -0.0158(2) 0.60173(18) 0.0170(5) Uani 1 1 d . .
H18A H 1.346825 -0.090462 0.588889 0.020 Uiso 1 1 calc R U
H18B H 1.409587 0.019600 0.638321 0.020 Uiso 1 1 calc R U

loop_
_atom_site_aniso_label
_atom_site_aniso_U_11
_atom_site_aniso_U_22
_atom_site_aniso_U_33
_atom_site_aniso_U_23
_atom_site_aniso_U_13
_atom_site_aniso_U_12
N1 0.0158(10) 0.0134(10) 0.0166(10) 0.0003(8) 0.0030(8) 0.0001(8)
N2 0.0257(12) 0.0247(12) 0.0354(14) 0.0025(10) 0.0110(11) -0.0014(10)
C7 0.0165(12) 0.0165(11) 0.0131(12) 0.0002(9) 0.0003(9) 0.0020(9)
C3 0.0186(12) 0.0141(11) 0.0219(13) 0.0008(10) 0.0027(10) -0.0035(10)
C12 0.0156(12) 0.0138(11) 0.0132(11) -0.0005(9) 0.0011(9) 0.0005(9)
C6 0.0150(11) 0.0140(12) 0.0129(12) 0.0001(9) -0.0003(9) -0.0010(9)
C10 0.0144(11) 0.0151(12) 0.0132(12) 0.0008(9) 0.0002(9) 0.0003(9)
C4 0.0172(12) 0.0144(12) 0.0195(13) -0.0001(9) 0.0011(9) 0.0013(9)
C9 0.0163(12) 0.0105(11) 0.0179(12) -0.0001(9) 0.0022(9) -0.0011(9)
C17 0.0172(12) 0.0143(11) 0.0198(13) -0.0023(9) 0.0034(10) 0.0021(9)
C14 0.0168(12) 0.0138(11) 0.0197(13) -0.0016(9) 0.0028(10) 0.0023(9)
C11 0.0210(12) 0.0129(11) 0.0208(13) -0.0006(9) 0.0049(10) -0.0022(10)
C16 0.0191(12) 0.0123(11) 0.0213(13) -0.0011(9) 0.0048(10) -0.0034(10)
C8 0.0165(12) 0.0158(12) 0.0129(11) 0.0000(9) -0.0001(9) 0.0015(9)
C1 0.0132(12) 0.0198(12) 0.0164(12) 0.0008(9) 0.0010(9) -0.0006(9)
C5 0.0153(12) 0.0143(11) 0.0140(11) -0.0007(9) 0.0005(9) 0.0016(9)
C15 0.0131(11) 0.0181(12) 0.0150(12) 0.0031(9) 0.0002(9) 0.0047(9)
C13 0.0183(12) 0.0121(11) 0.0199(13) 0.0015(9) 0.0028(10) 0.0003(9)
C19 0.0224(14) 0.0310(15) 0.0239(14) 0.0059(11) 0.0098(11) 0.0060(11)
C2 0.0205(13) 0.0171(12) 0.0216(13) 0.0027(10) 0.0021(10) -0.0013(10)
C18 0.0137(11) 0.0168(12) 0.0212(13) -0.0011(10) 0.0049(10) 0.0007(9)

loop_
_atom_type_symbol
_atom_type_description
_atom_type_scat_dispersion_real
_atom_type_scat_dispersion_imag
_atom_type_scat_source
C C 0.0033 0.0016 'International Tables Vol C Tables 4.2.6.8 and 6.1.1.4'
H H 0.0000 0.0000 'International Tables Vol C Tables 4.2.6.8 and 6.1.1.4'
N N 0.0061 0.0033 'International Tables Vol C Tables 4.2.6.8 and 6.1.1.4'

loop_
_geom_angle_atom_site_label_1
_geom_angle_atom_site_label_2
_geom_angle_atom_site_label_3
_geom_angle
C10 N1 C5 117.9(2)
C1 C7 C6 120.3(2)
C1 C7 H7 119.8
C6 C7 H7 119.8
C4 C3 C1 119.0(2)
C4 C3 H3 120.5
C1 C3 H3 120.5
C13 C12 C17 117.8(2)
C13 C12 C10 119.6(2)
C17 C12 C10 122.5(2)
C7 C6 C8 123.1(2)
C7 C6 C5 118.8(2)
C8 C6 C5 118.1(2)
N1 C10 C9 122.3(2)
N1 C10 C12 116.9(2)
C9 C10 C12 120.8(2)
C3 C4 C5 121.5(2)
C3 C4 H4 119.2
C5 C4 H4 119.2
C8 C9 C10 121.3(2)
C8 C9 H9 119.4
C10 C9 H9 119.4
C16 C17 C12 121.1(2)
C16 C17 H17 119.5
C12 C17 H17 119.5
C13 C14 C15 121.4(2)
C13 C14 H14 119.3
C15 C14 H14 119.3
C8 C11 H11A 109.5
C8 C11 H11B 109.5
H11A C11 H11B 109.5
C8 C11 H11C 109.5
H11A C11 H11C 109.5
H11B C11 H11C 109.5
C17 C16 C15 120.9(2)
C17 C16 H16 119.5
C15 C16 H16 119.5
C9 C8 C6 117.3(2)
C9 C8 C11 121.7(2)
C6 C8 C11 120.9(2)
C7 C1 C3 121.1(2)
C7 C1 C2 119.3(2)
C3 C1 C2 119.6(2)
N1 C5 C4 117.7(2)
N1 C5 C6 123.1(2)
C4 C5 C6 119.1(2)
C14 C15 C16 117.9(2)
C14 C15 C18 121.2(2)
C16 C15 C18 120.8(2)
C14 C13 C12 120.8(2)
C14 C13 H13 119.6
C12 C13 H13 119.6
C18 C19 H19A 109.5
C18 C19 H19B 109.5
H19A C19 H19B 109.5
C18 C19 H19C 109.5
H19A C19 H19C 109.5
H19B C19 H19C 109.5
N2 C2 C1 178.7(3)
C15 C18 C19 111.7(2)
C15 C18 H18A 109.3
C19 C18 H18A 109.3
C15 C18 H18B 109.3
C19 C18 H18B 109.3
H18A C18 H18B 107.9

loop_
_geom_bond_atom_site_label_1
_geom_bond_atom_site_label_2
_geom_bond_distance
N1 C10 1.324(3)
N1 C5 1.362(3)
N2 C2 1.145(3)
C7 C1 1.376(3)
C7 C6 1.413(3)
C7 H7 0.9300
C3 C4 1.367(3)
C3 C1 1.421(3)
C3 H3 0.9300
C12 C13 1.398(3)
C12 C17 1.395(3)
C12 C10 1.489(3)
C6 C8 1.420(3)
C6 C5 1.425(3)
C10 C9 1.422(3)
C4 C5 1.413(3)
C4 H4 0.9300
C9 C8 1.369(3)
C9 H9 0.9300
C17 C16 1.388(3)
C17 H17 0.9300
C14 C13 1.384(3)
C14 C15 1.391(3)
C14 H14 0.9300
C11 C8 1.497(3)
C11 H11A 0.9600
C11 H11B 0.9600
C11 H11C 0.9600
C16 C15 1.395(3)
C16 H16 0.9300
C1 C2 1.448(3)
C15 C18 1.511(3)
C13 H13 0.9300
C19 C18 1.526(4)
C19 H19A 0.9600
C19 H19B 0.9600
C19 H19C 0.9600
C18 H18A 0.9700
C18 H18B 0.9700

loop_
_geom_torsion_atom_site_label_1
_geom_torsion_atom_site_label_2
_geom_torsion_atom_site_label_3
_geom_torsion_atom_site_label_4
_geom_torsion
C1 C7 C6 C8 -179.5(2)
C1 C7 C6 C5 0.1(4)
C5 N1 C10 C9 -0.5(4)
C5 N1 C10 C12 -178.6(2)
C13 C12 C10 N1 6.9(3)
C17 C12 C10 N1 -175.2(2)
C13 C12 C10 C9 -171.2(2)
C17 C12 C10 C9 6.8(4)
C1 C3 C4 C5 -0.9(4)
N1 C10 C9 C8 0.3(4)
C12 C10 C9 C8 178.3(2)
C13 C12 C17 C16 1.9(4)
C10 C12 C17 C16 -176.1(2)
C12 C17 C16 C15 -1.3(4)
C10 C9 C8 C6 0.2(4)
C10 C9 C8 C11 -178.6(2)
C7 C6 C8 C9 179.2(2)
C5 C6 C8 C9 -0.4(3)
C7 C6 C8 C11 -2.1(4)
C5 C6 C8 C11 178.3(2)
C6 C7 C1 C3 -0.9(4)
C6 C7 C1 C2 178.6(2)
C4 C3 C1 C7 1.3(4)
C4 C3 C1 C2 -178.2(2)
C10 N1 C5 C4 -179.4(2)
C10 N1 C5 C6 0.3(4)
C3 C4 C5 N1 179.8(2)
C3 C4 C5 C6 0.1(4)
C7 C6 C5 N1 -179.4(2)
C8 C6 C5 N1 0.2(4)
C7 C6 C5 C4 0.3(4)
C8 C6 C5 C4 179.9(2)
C13 C14 C15 C16 0.7(4)
C13 C14 C15 C18 -176.2(2)
C17 C16 C15 C14 0.0(4)
C17 C16 C15 C18 177.0(2)
C15 C14 C13 C12 -0.1(4)
C17 C12 C13 C14 -1.2(4)
C10 C12 C13 C14 176.9(2)
C14 C15 C18 C19 109.2(3)
C16 C15 C18 C19 -67.7(3)
